data_7201953
loop_
_publ_author_name
'Mondal, Raju'
'Bhunia, Manas Kumar'
'Dhara, Koushik'

_publ_section_title
;
 Crystal engineering of zinc(II) metal--organic frameworks: role of
 steric bulk and angular disposition of coordinating sites of the
 ligands
;
_journal_issue 9
_journal_name_full CrystEngComm
_journal_page_first 1167
_journal_paper_doi 10.1039/b800908b
_journal_volume 10
_journal_year 2008
_chemical_formula_sum 'C19 H20 N4 O4 Zn'
_chemical_formula_weight 433.76
_chemical_name_systematic
;
?
;
_space_group_IT_number 14
_symmetry_cell_setting monoclinic
_symmetry_space_group_name_Hall '-P 2yn'
_symmetry_space_group_name_H-M 'P 1 21/n 1'
_atom_sites_solution_hydrogens geom
_atom_sites_solution_primary direct
_atom_sites_solution_secondary difmap
_audit_creation_method SHELXL-97
_cell_angle_alpha 90.00
_cell_angle_beta 98.899(3)
_cell_angle_gamma 90.00
_cell_formula_units_Z 4
_cell_length_a 8.9270(7)
_cell_length_b 14.0754(11)
_cell_length_c 15.1592(12)
_cell_measurement_reflns_used 5828
_cell_measurement_temperature 296(2)
_cell_measurement_theta_max 26.13
_cell_measurement_theta_min 2.49
_cell_volume 1881.8(3)
_computing_cell_refinement 'Bruker SMART'
_computing_data_collection 'Bruker SMART'
_computing_data_reduction 'Bruker SHELXTL'
_computing_molecular_graphics 'Bruker SHELXTL'
_computing_publication_material 'Bruker SHELXTL'
_computing_structure_refinement 'SHELXL-97 (Sheldrick, 1997)'
_computing_structure_solution 'SHELXS-97 (Sheldrick, 1990)'
_diffrn_ambient_temperature 296(2)
_diffrn_detector_area_resol_mean 8
_diffrn_measured_fraction_theta_full 0.977
_diffrn_measured_fraction_theta_max 0.977
_diffrn_measurement_device_type 'Bruker APEX-2 CCD area detector'
_diffrn_measurement_method '/w scans'
_diffrn_radiation_monochromator graphite
_diffrn_radiation_source 'fine-focus sealed tube'
_diffrn_radiation_type MoK\a
_diffrn_radiation_wavelength 0.71073
_diffrn_reflns_av_R_equivalents 0.0485
_diffrn_reflns_av_sigmaI/netI 0.0385
_diffrn_reflns_limit_h_max 11
_diffrn_reflns_limit_h_min -12
_diffrn_reflns_limit_k_max 17
_diffrn_reflns_limit_k_min -18
_diffrn_reflns_limit_l_max 19
_diffrn_reflns_limit_l_min -16
_diffrn_reflns_number 24889
_diffrn_reflns_theta_full 28.63
_diffrn_reflns_theta_max 28.63
_diffrn_reflns_theta_min 1.99
_diffrn_standards_decay_% 0
_exptl_absorpt_coefficient_mu 1.339
_exptl_absorpt_correction_type none
_exptl_crystal_colour Colourless
_exptl_crystal_density_diffrn 1.531
_exptl_crystal_density_meas ?
_exptl_crystal_density_method .
_exptl_crystal_description Block
_exptl_crystal_F_000 896
_exptl_crystal_size_max 0.30
_exptl_crystal_size_mid 0.28
_exptl_crystal_size_min 0.24
_refine_diff_density_max 0.676
_refine_diff_density_min -0.657
_refine_diff_density_rms 0.073
_refine_ls_extinction_method none
_refine_ls_goodness_of_fit_ref 1.013
_refine_ls_hydrogen_treatment mixed
_refine_ls_matrix_type full
_refine_ls_number_parameters 322
_refine_ls_number_reflns 4706
_refine_ls_number_restraints 0
_refine_ls_restrained_S_all 1.013
_refine_ls_R_factor_all 0.0707
_refine_ls_R_factor_gt 0.0435
_refine_ls_shift/su_max 0.003
_refine_ls_shift/su_mean 0.000
_refine_ls_structure_factor_coef Fsqd
_refine_ls_weighting_details 'calc w=1/[\s^2^(Fo^2^)+(0.0776P)^2^+0.1112P] where P=(Fo^2^+2Fc^2^)/3'
_refine_ls_weighting_scheme calc
_refine_ls_wR_factor_gt 0.1106
_refine_ls_wR_factor_ref 0.1275
_reflns_number_gt 3175
_reflns_number_total 4706
_reflns_threshold_expression I>2\s(I)
_cod_data_source_file b800908b.txt
_cod_data_source_block 07rmd015
_cod_depositor_comments
;
The following automatic conversions were performed:
'_symmetry_cell_setting' value 'Monoclinic' changed to 'monoclinic'
according to '/home/saulius/struct/CIF-dictionaries/cif_core.dic'
dictionary named 'cif_core.dic' version 2.4.1 from 2010-06-29.

Automatic conversion script
Id: cif_fix_enum 1527 2010-12-29 10:47:43Z saulius 
;
_cod_original_sg_symbol_H-M P2(1)/n
_cod_database_code 7201953

loop_
_symmetry_equiv_pos_as_xyz
'x, y, z'
'-x+1/2, y+1/2, -z+1/2'
'-x, -y, -z'
'x-1/2, -y-1/2, z-1/2'

loop_
_atom_site_label
_atom_site_type_symbol
_atom_site_fract_x
_atom_site_fract_y
_atom_site_fract_z
_atom_site_U_iso_or_equiv
_atom_site_adp_type
_atom_site_occupancy
_atom_site_symmetry_multiplicity
_atom_site_calc_flag
_atom_site_refinement_flags
_atom_site_disorder_assembly
_atom_site_disorder_group
Zn1 Zn 0.84237(3) 0.252041(18) 0.229976(18) 0.03723(13) Uani 1 1 d . . .
C10 C 0.8492(2) 0.41712(18) 0.00424(16) 0.0359(5) Uani 1 1 d . . .
O1 O 0.8519(2) 0.30242(13) 0.35059(12) 0.0521(5) Uani 1 1 d . . .
N2 N 0.8146(2) 0.43605(15) 0.14303(15) 0.0408(5) Uani 1 1 d . . .
N1 N 0.8908(2) 0.35358(14) 0.14223(13) 0.0401(5) Uani 1 1 d . . .
O2 O 0.7291(2) 0.43553(16) 0.31462(13) 0.0652(6) Uani 1 1 d . . .
C1 C 0.8161(3) 0.40564(17) 0.46717(16) 0.0365(5) Uani 1 1 d . . .
C7 C 0.7958(3) 0.37984(19) 0.37045(16) 0.0406(6) Uani 1 1 d . . .
C2 C 0.9308(3) 0.36426(18) 0.52787(16) 0.0368(5) Uani 1 1 d . . .
C11 C 0.7872(3) 0.47691(17) 0.06239(16) 0.0371(5) Uani 1 1 d . . .
C9 C 0.9113(3) 0.34167(18) 0.05680(17) 0.0391(6) Uani 1 1 d . . .
C3 C 0.9539(3) 0.39116(18) 0.61651(17) 0.0384(5) Uani 1 1 d . . .
C6 C 0.7222(3) 0.4725(2) 0.49805(18) 0.0444(6) Uani 1 1 d . . .
C4 C 0.8581(3) 0.4577(2) 0.64610(19) 0.0469(6) Uani 1 1 d . . .
C12 C 0.8496(3) 0.4362(2) -0.09331(17) 0.0391(6) Uani 1 1 d . . .
C5 C 0.7413(3) 0.4971(2) 0.58656(19) 0.0506(7) Uani 1 1 d . . .
C17 C 0.7088(3) 0.5694(2) 0.0479(2) 0.0510(7) Uani 1 1 d . . .
H17A H 0.7303 0.6071 0.1011 0.076 Uiso 1 1 calc R . .
H17B H 0.6014 0.5591 0.0338 0.076 Uiso 1 1 calc R . .
H17C H 0.7437 0.6021 -0.0007 0.076 Uiso 1 1 calc R . .
C16 C 0.9928(4) 0.2551(2) 0.0319(3) 0.0554(8) Uani 1 1 d . . .
H12B H 0.882(3) 0.504(2) -0.0997(19) 0.051(8) Uiso 1 1 d . . .
H2 H 0.995(3) 0.3202(18) 0.5079(17) 0.043(7) Uiso 1 1 d . . .
H6 H 0.639(3) 0.497(2) 0.4566(19) 0.047(7) Uiso 1 1 d . . .
H4 H 0.874(3) 0.479(2) 0.705(2) 0.058(9) Uiso 1 1 d . . .
H222 H 0.802(3) 0.459(2) 0.196(2) 0.055(9) Uiso 1 1 d . . .
H12A H 0.928(3) 0.3920(18) -0.1168(17) 0.042(7) Uiso 1 1 d . . .
H5 H 0.673(4) 0.546(2) 0.606(2) 0.059(9) Uiso 1 1 d . . .
H16C H 1.072(6) 0.248(2) 0.071(4) 0.090(15) Uiso 1 1 d . . .
H16B H 1.024(5) 0.264(2) -0.019(3) 0.074(13) Uiso 1 1 d . . .
H16A H 0.934(5) 0.200(4) 0.029(3) 0.097(15) Uiso 1 1 d . . .
C8 C 1.0835(3) 0.35167(19) 0.68097(18) 0.0453(6) Uani 1 1 d . . .
O3 O 1.1726(2) 0.29718(16) 0.64873(13) 0.0579(5) Uani 1 1 d . . .
O4 O 1.0998(3) 0.3726(2) 0.75966(16) 0.1058(11) Uani 1 1 d . . .
N4 N 0.4859(2) 0.44023(15) -0.24332(14) 0.0384(5) Uani 1 1 d . . .
N3 N 0.5068(2) 0.34556(14) -0.23716(14) 0.0392(5) Uani 1 1 d . . .
C15 C 0.6373(3) 0.33350(18) -0.18202(17) 0.0379(5) Uani 1 1 d . . .
C14 C 0.5995(3) 0.48766(17) -0.19368(16) 0.0370(5) Uani 1 1 d . . .
C13 C 0.6992(2) 0.42067(17) -0.15310(15) 0.0351(5) Uani 1 1 d . . .
C19 C 0.6005(4) 0.5934(2) -0.1909(3) 0.0568(8) Uani 1 1 d . . .
C18 C 0.6987(4) 0.2375(2) -0.1587(3) 0.0584(9) Uani 1 1 d . . .
H444 H 0.414(3) 0.4632(19) -0.2772(19) 0.044(8) Uiso 1 1 d . . .
H18C H 0.652(4) 0.192(3) -0.192(3) 0.085(12) Uiso 1 1 d . . .
H18B H 0.798(5) 0.241(2) -0.165(3) 0.065(11) Uiso 1 1 d . . .
H18A H 0.685(4) 0.228(3) -0.100(3) 0.074(12) Uiso 1 1 d . . .
H19C H 0.561(4) 0.614(3) -0.247(3) 0.083(11) Uiso 1 1 d . . .
H19B H 0.695(5) 0.620(3) -0.171(3) 0.089(12) Uiso 1 1 d . . .
H19A H 0.533(6) 0.620(3) -0.152(3) 0.109(16) Uiso 1 1 d . . .

loop_
_atom_site_aniso_label
_atom_site_aniso_U_11
_atom_site_aniso_U_22
_atom_site_aniso_U_33
_atom_site_aniso_U_23
_atom_site_aniso_U_13
_atom_site_aniso_U_12
Zn1 0.04150(19) 0.03995(19) 0.02620(19) 0.00186(11) -0.00747(12) -0.00003(11)
C10 0.0307(11) 0.0453(13) 0.0300(13) -0.0009(10) -0.0004(9) -0.0073(9)
O1 0.0726(13) 0.0468(11) 0.0322(11) -0.0058(8) -0.0071(9) 0.0129(9)
N2 0.0482(12) 0.0455(12) 0.0277(12) -0.0011(9) 0.0025(9) -0.0002(9)
N1 0.0462(11) 0.0402(11) 0.0314(12) 0.0023(9) -0.0015(9) -0.0004(9)
O2 0.0788(14) 0.0790(15) 0.0341(11) 0.0053(10) -0.0028(10) 0.0364(12)
C1 0.0385(12) 0.0395(13) 0.0292(13) -0.0002(10) -0.0015(10) 0.0011(10)
C7 0.0410(13) 0.0485(15) 0.0297(14) 0.0003(11) -0.0031(10) 0.0035(11)
C2 0.0374(12) 0.0414(13) 0.0303(13) -0.0013(10) 0.0012(10) 0.0043(10)
C11 0.0382(12) 0.0429(14) 0.0285(13) -0.0002(10) -0.0005(10) -0.0042(10)
C9 0.0363(12) 0.0437(14) 0.0354(14) -0.0017(11) -0.0002(10) -0.0058(10)
C3 0.0376(12) 0.0450(14) 0.0306(13) -0.0011(11) -0.0008(10) 0.0012(10)
C6 0.0399(13) 0.0536(16) 0.0377(15) 0.0040(12) -0.0001(11) 0.0100(11)
C4 0.0471(14) 0.0616(17) 0.0312(15) -0.0076(13) 0.0036(11) 0.0048(12)
C12 0.0328(12) 0.0519(15) 0.0316(14) 0.0010(11) 0.0015(10) -0.0059(11)
C5 0.0471(14) 0.0607(17) 0.0447(17) -0.0061(13) 0.0093(12) 0.0151(13)
C17 0.0634(17) 0.0489(16) 0.0391(16) -0.0010(12) 0.0028(13) 0.0071(13)
C16 0.060(2) 0.056(2) 0.048(2) -0.0033(15) -0.0002(17) 0.0120(15)
C8 0.0434(13) 0.0580(16) 0.0313(15) -0.0049(12) -0.0047(11) 0.0037(12)
O3 0.0576(12) 0.0720(14) 0.0394(12) -0.0043(10) -0.0072(9) 0.0245(10)
O4 0.105(2) 0.163(3) 0.0377(14) -0.0302(15) -0.0253(13) 0.067(2)
N4 0.0378(11) 0.0405(12) 0.0337(12) 0.0052(9) -0.0047(9) -0.0001(9)
N3 0.0388(10) 0.0419(11) 0.0335(12) -0.0025(9) -0.0047(8) -0.0004(8)
C15 0.0337(11) 0.0464(14) 0.0323(14) -0.0042(10) 0.0003(9) 0.0030(10)
C14 0.0412(12) 0.0421(13) 0.0265(13) 0.0014(10) 0.0015(10) -0.0054(10)
C13 0.0317(11) 0.0459(13) 0.0272(12) -0.0001(10) 0.0027(9) -0.0025(9)
C19 0.068(2) 0.0428(16) 0.053(2) 0.0115(14) -0.0103(17) -0.0099(15)
C18 0.0530(19) 0.0470(18) 0.069(3) -0.0092(16) -0.0111(17) 0.0079(13)

loop_
_atom_type_symbol
_atom_type_description
_atom_type_scat_dispersion_real
_atom_type_scat_dispersion_imag
_atom_type_scat_source
C C 0.0033 0.0016 'International Tables Vol C Tables 4.2.6.8 and 6.1.1.4'
H H 0.0000 0.0000 'International Tables Vol C Tables 4.2.6.8 and 6.1.1.4'
N N 0.0061 0.0033 'International Tables Vol C Tables 4.2.6.8 and 6.1.1.4'
O O 0.0106 0.0060 'International Tables Vol C Tables 4.2.6.8 and 6.1.1.4'
Zn Zn 0.2839 1.4301 'International Tables Vol C Tables 4.2.6.8 and 6.1.1.4'

loop_
_geom_angle_atom_site_label_1
_geom_angle_atom_site_label_2
_geom_angle_atom_site_label_3
_geom_angle
_geom_angle_site_symmetry_1
_geom_angle_site_symmetry_3
_geom_angle_publ_flag
O3 Zn1 O1 130.19(9) 4_565 . y
O3 Zn1 N3 112.54(9) 4_565 4_666 y
O1 Zn1 N3 95.26(8) . 4_666 y
O3 Zn1 N1 93.43(8) 4_565 . y
O1 Zn1 N1 111.90(8) . . y
N3 Zn1 N1 114.73(9) 4_666 . y
C9 C10 C11 105.1(2) . . ?
C9 C10 C12 129.7(2) . . ?
C11 C10 C12 125.2(2) . . ?
C7 O1 Zn1 125.40(16) . . ?
C11 N2 N1 112.5(2) . . ?
C11 N2 H222 130(2) . . ?
N1 N2 H222 117(2) . . ?
N2 N1 C9 105.1(2) . . ?
N2 N1 Zn1 116.06(16) . . ?
C9 N1 Zn1 127.81(17) . . ?
C6 C1 C2 118.7(2) . . ?
C6 C1 C7 120.5(2) . . ?
C2 C1 C7 120.8(2) . . ?
O2 C7 O1 123.6(2) . . ?
O2 C7 C1 119.3(2) . . ?
O1 C7 C1 117.0(2) . . ?
C3 C2 C1 120.8(2) . . ?
C3 C2 H2 119.8(17) . . ?
C1 C2 H2 119.4(17) . . ?
N2 C11 C10 106.5(2) . . ?
N2 C11 C17 122.0(2) . . ?
C10 C11 C17 131.5(2) . . ?
N1 C9 C10 110.7(2) . . ?
N1 C9 C16 119.2(3) . . ?
C10 C9 C16 130.1(3) . . ?
C2 C3 C4 119.5(2) . . ?
C2 C3 C8 121.1(2) . . ?
C4 C3 C8 119.4(2) . . ?
C5 C6 C1 120.8(2) . . ?
C5 C6 H6 121.1(17) . . ?
C1 C6 H6 117.9(17) . . ?
C5 C4 C3 119.9(3) . . ?
C5 C4 H4 118.6(19) . . ?
C3 C4 H4 121.4(19) . . ?
C10 C12 C13 115.2(2) . . ?
C10 C12 H12B 107.9(16) . . ?
C13 C12 H12B 108.5(16) . . ?
C10 C12 H12A 109.5(14) . . ?
C13 C12 H12A 107.0(14) . . ?
H12B C12 H12A 109(2) . . ?
C6 C5 C4 120.2(3) . . ?
C6 C5 H5 118.5(18) . . ?
C4 C5 H5 121.3(18) . . ?
C11 C17 H17A 109.5 . . ?
C11 C17 H17B 109.5 . . ?
H17A C17 H17B 109.5 . . ?
C11 C17 H17C 109.5 . . ?
H17A C17 H17C 109.5 . . ?
H17B C17 H17C 109.5 . . ?
C9 C16 H16C 107(3) . . ?
C9 C16 H16B 110(2) . . ?
H16C C16 H16B 107(4) . . ?
C9 C16 H16A 113(2) . . ?
H16C C16 H16A 109(3) . . ?
H16B C16 H16A 110(3) . . ?
O4 C8 O3 122.9(3) . . ?
O4 C8 C3 120.8(3) . . ?
O3 C8 C3 116.3(2) . . ?
C8 O3 Zn1 116.94(17) . 4_666 ?
C14 N4 N3 111.6(2) . . ?
C14 N4 H444 127.1(19) . . ?
N3 N4 H444 121.2(19) . . ?
C15 N3 N4 105.49(19) . . ?
C15 N3 Zn1 126.83(17) . 4_565 ?
N4 N3 Zn1 124.72(15) . 4_565 ?
N3 C15 C13 110.6(2) . . ?
N3 C15 C18 121.4(2) . . ?
C13 C15 C18 128.0(2) . . ?
N4 C14 C13 106.9(2) . . ?
N4 C14 C19 120.9(2) . . ?
C13 C14 C19 132.2(2) . . ?
C14 C13 C15 105.4(2) . . ?
C14 C13 C12 128.4(2) . . ?
C15 C13 C12 126.1(2) . . ?
C14 C19 H19C 107(2) . . ?
C14 C19 H19B 114(2) . . ?
H19C C19 H19B 112(3) . . ?
C14 C19 H19A 114(3) . . ?
H19C C19 H19A 104(4) . . ?
H19B C19 H19A 105(3) . . ?
C15 C18 H18C 114(3) . . ?
C15 C18 H18B 105(2) . . ?
H18C C18 H18B 111(3) . . ?
C15 C18 H18A 106(2) . . ?
H18C C18 H18A 109(4) . . ?
H18B C18 H18A 112(3) . . ?

loop_
_geom_bond_atom_site_label_1
_geom_bond_atom_site_label_2
_geom_bond_distance
_geom_bond_site_symmetry_2
_geom_bond_publ_flag
Zn1 O3 1.9277(18) 4_565 y
Zn1 O1 1.9507(18) . y
Zn1 N3 2.0159(19) 4_666 y
Zn1 N1 2.044(2) . y
C10 C9 1.391(3) . ?
C10 C11 1.394(3) . ?
C10 C12 1.504(3) . ?
O1 C7 1.255(3) . ?
N2 C11 1.339(3) . ?
N2 N1 1.346(3) . ?
N2 H222 0.89(3) . ?
N1 C9 1.346(3) . ?
O2 C7 1.237(3) . ?
C1 C6 1.389(4) . ?
C1 C2 1.394(3) . ?
C1 C7 1.494(3) . ?
C2 C3 1.381(3) . ?
C2 H2 0.92(3) . ?
C11 C17 1.478(4) . ?
C9 C16 1.497(4) . ?
C3 C4 1.389(4) . ?
C3 C8 1.501(3) . ?
C6 C5 1.371(4) . ?
C6 H6 0.96(3) . ?
C4 C5 1.385(4) . ?
C4 H4 0.94(3) . ?
C12 C13 1.515(3) . ?
C12 H12B 1.01(3) . ?
C12 H12A 1.04(3) . ?
C5 H5 0.99(3) . ?
C17 H17A 0.9600 . ?
C17 H17B 0.9600 . ?
C17 H17C 0.9600 . ?
C16 H16C 0.85(5) . ?
C16 H16B 0.87(4) . ?
C16 H16A 0.94(5) . ?
C8 O4 1.215(3) . ?
C8 O3 1.257(3) . ?
O3 Zn1 1.9277(18) 4_666 ?
N4 C14 1.343(3) . ?
N4 N3 1.347(3) . ?
N4 H444 0.82(3) . ?
N3 C15 1.335(3) . ?
N3 Zn1 2.0159(19) 4_565 ?
C15 C13 1.388(3) . ?
C15 C18 1.480(4) . ?
C14 C13 1.375(3) . ?
C14 C19 1.488(4) . ?
C19 H19C 0.91(4) . ?
C19 H19B 0.93(4) . ?
C19 H19A 0.98(5) . ?
C18 H18C 0.88(4) . ?
C18 H18B 0.90(4) . ?
C18 H18A 0.93(4) . ?
